data_2312125
loop_
_publ_author_name
'Kollitz, Megan R.'
'Lappin, A. Graham'
'Oliver, Allen G.'

_publ_section_title
;
 Double-salt formation in crystal structures containing
 [Co(en)<sub>3</sub>]Cl<sub>3</sub>.
;
_journal_coeditor_code ZO3032
_journal_issue 'Pt 5'
_journal_name_full 'Acta crystallographica. Section C, Structural chemistry'
_journal_page_first 164
_journal_page_last 169
_journal_paper_doi 10.1107/S2053229623002711
_journal_volume 79
_journal_year 2023
_chemical_formula_iupac '[Co (C2 H8 N2)3] Cl3, 4H2 O'
_chemical_formula_moiety 'C6 H24 Co N6 3+, 3(Cl -), 4(H2 O)'
_chemical_formula_sum 'C6 H32 Cl3 Co N6 O4'
_chemical_formula_weight 417.65
_chemical_name_systematic
;
Bis[tris(ethane-1,2-diamine-\k^2^<i>N</i>,<i>N</i>')cobalt(III)] trichloride
tetrahydrate
;
_space_group_crystal_system trigonal
_space_group_IT_number 165
_space_group_name_Hall '-P 3 2"c'
_space_group_name_H-M_alt 'P -3 c 1'
_atom_sites_solution_hydrogens mixed
_atom_sites_solution_primary dual
_atom_sites_solution_secondary difmap
_audit_creation_method SHELXL-2018/3
_cell_angle_alpha 90
_cell_angle_beta 90
_cell_angle_gamma 120
_cell_formula_units_Z 4
_cell_length_a 11.3193(9)
_cell_length_b 11.3193(9)
_cell_length_c 15.4254(16)
_cell_measurement_reflns_used 9934
_cell_measurement_temperature 120(2)
_cell_measurement_theta_max 27.44
_cell_measurement_theta_min 2.64
_cell_volume 1711.6(3)
_computing_cell_refinement
;
SAINT (Bruker, 2015)
;
_computing_data_collection
;
APEX3 (Bruker, 2015)
;
_computing_data_reduction
;
SAINT (Bruker, 2015)
;
_computing_molecular_graphics
;
XP (Bruker, 2015) and Mercury (Macrae <i>et al.</i>,  2020)
;
_computing_publication_material
;
CIFTAB (Sheldrick, 2008)
;
_computing_structure_refinement
;
SHELXL2018 (Sheldrick, 2015<i>b</i>)
;
_computing_structure_solution
;
SHELXT2018 (Sheldrick, 2015<i>a</i>)
;
_diffrn_ambient_temperature 120(2)
_diffrn_detector_area_resol_mean 8.33
_diffrn_measured_fraction_theta_full 1.000
_diffrn_measured_fraction_theta_max 0.999
_diffrn_measurement_device_type 'Bruker APEXII'
_diffrn_measurement_method 'combination of \w and \f-scans '
_diffrn_radiation_type MoK\a
_diffrn_radiation_wavelength 0.71073
_diffrn_reflns_av_R_equivalents 0.0348
_diffrn_reflns_av_unetI/netI 0.0110
_diffrn_reflns_limit_h_max 15
_diffrn_reflns_limit_h_min -15
_diffrn_reflns_limit_k_max 15
_diffrn_reflns_limit_k_min -15
_diffrn_reflns_limit_l_max 20
_diffrn_reflns_limit_l_min -20
_diffrn_reflns_number 33152
_diffrn_reflns_theta_full 25.242
_diffrn_reflns_theta_max 28.279
_diffrn_reflns_theta_min 1.320
_diffrn_source 'fine-focus sealed tube'
_exptl_absorpt_coefficient_mu 1.491
_exptl_absorpt_correction_T_max 0.8680
_exptl_absorpt_correction_T_min 0.7840
_exptl_absorpt_correction_type numerical
_exptl_absorpt_process_details
;
(SADABS; Krause <i>et al.</i>, 2015)
;
_exptl_crystal_colour orange
_exptl_crystal_density_diffrn 1.621
_exptl_crystal_description needle
_exptl_crystal_F_000 880
_exptl_crystal_size_max 0.234
_exptl_crystal_size_mid 0.186
_exptl_crystal_size_min 0.158
_refine_diff_density_max 0.625
_refine_diff_density_min -0.843
_refine_ls_extinction_method none
_refine_ls_goodness_of_fit_ref 1.139
_refine_ls_hydrogen_treatment mixed
_refine_ls_matrix_type full
_refine_ls_number_parameters 86
_refine_ls_number_reflns 1430
_refine_ls_number_restraints 5
_refine_ls_restrained_S_all 1.138
_refine_ls_R_factor_all 0.0371
_refine_ls_R_factor_gt 0.0346
_refine_ls_shift/su_max 0.000
_refine_ls_shift/su_mean 0.000
_refine_ls_structure_factor_coef Fsqd
_refine_ls_weighting_details 'w=1/[\s^2^(Fo^2^)+(0.0604P)^2^+1.0501P] where P=(Fo^2^+2Fc^2^)/3'
_refine_ls_weighting_scheme calc
_refine_ls_wR_factor_gt 0.0982
_refine_ls_wR_factor_ref 0.1005
_reflns_number_gt 1347
_reflns_number_total 1430
_reflns_threshold_expression 'I > 2\s(I)'
_cod_data_source_file zo3032sup1.cif
_cod_data_source_block Coen3Cl
_cod_database_code 2312125
_shelx_space_group_comment
;
The symmetry employed for this shelxl refinement is uniquely defined
by the following loop, which should always be used as a source of
symmetry information in preference to the above space-group names.
They are only intended as comments.
;
_shelx_estimated_absorpt_t_min 0.722
_shelx_estimated_absorpt_t_max 0.799

loop_
_space_group_symop_operation_xyz
'x, y, z'
'-y, x-y, z'
'-x+y, -x, z'
'y, x, -z+1/2'
'x-y, -y, -z+1/2'
'-x, -x+y, -z+1/2'
'-x, -y, -z'
'y, -x+y, -z'
'x-y, x, -z'
'-y, -x, z-1/2'
'-x+y, y, z-1/2'
'x, x-y, z-1/2'

loop_
_atom_site_type_symbol
_atom_site_label
_atom_site_fract_x
_atom_site_fract_y
_atom_site_fract_z
_atom_site_U_iso_or_equiv
_atom_site_adp_type
_atom_site_calc_flag
_atom_site_occupancy
_atom_site_disorder_assembly
_atom_site_disorder_group
Co Co1 0.333333 0.666667 0.38000(4) 0.02584(17) Uani d 1 . .
N N1 0.3029(3) 0.5105(3) 0.45229(14) 0.0302(5) Uani d 1 . .
H H1NA 0.380(4) 0.493(4) 0.450(3) 0.054(13) Uiso d 1 . .
H H1NB 0.300(4) 0.532(3) 0.505(3) 0.031(9) Uiso d 1 . .
N N2 0.1853(3) 0.5306(3) 0.30748(14) 0.0318(5) Uani d 1 . .
H H2NA 0.193(3) 0.547(3) 0.250(3) 0.030(8) Uiso d 1 . .
H H2NB 0.098(4) 0.523(4) 0.333(3) 0.045(10) Uiso d 1 . .
C C1 0.1756(4) 0.3878(3) 0.42451(18) 0.0356(7) Uani d 1 . .
H H1A 0.095728 0.385918 0.452102 0.043 Uiso calc 1 . .
H H1B 0.177133 0.304228 0.441580 0.043 Uiso calc 1 . .
C C2 0.1667(4) 0.3944(3) 0.32723(17) 0.0360(7) Uani d 1 . .
H H2A 0.238923 0.382918 0.299058 0.043 Uiso calc 1 . .
H H2B 0.076828 0.321746 0.306246 0.043 Uiso calc 1 . .
Cl Cl1 0.49403(8) 0.39039(8) 0.37625(4) 0.03636(19) Uani d 1 . .
O O1 0.2170(8) 0.1091(6) 0.3744(4) 0.130(2) Uani d 1 . .
H H1OA 0.263(9) 0.1961(16) 0.379(6) 0.195 Uiso d 1 . .
H H1OB 0.149(6) 0.098(10) 0.343(5) 0.195 Uiso d 1 . .
O O2 0.000000 0.000000 0.500000 0.166(8) Uani d 1 . .
H H2O -0.008820 -0.079070 0.498260 0.249 Uiso d 0.3333 . .
O O3 0.000000 0.000000 0.250000 0.190(9) Uani d 1 . .
H H3O 0.0749(9) 0.0749(9) 0.250000 0.285 Uiso d 0.6667 . .

loop_
_atom_site_aniso_label
_atom_site_aniso_U_11
_atom_site_aniso_U_22
_atom_site_aniso_U_33
_atom_site_aniso_U_12
_atom_site_aniso_U_13
_atom_site_aniso_U_23
Co1 0.0347(2) 0.0347(2) 0.0081(2) 0.01735(11) 0.000 0.000
N1 0.0406(14) 0.0393(13) 0.0116(9) 0.0207(11) -0.0016(8) 0.0004(9)
N2 0.0414(14) 0.0402(14) 0.0120(9) 0.0189(11) -0.0038(9) -0.0008(8)
C1 0.0436(17) 0.0370(16) 0.0174(11) 0.0135(14) -0.0018(11) 0.0005(11)
C2 0.0484(18) 0.0367(16) 0.0173(12) 0.0170(15) -0.0044(12) -0.0037(11)
Cl1 0.0555(4) 0.0536(4) 0.0133(3) 0.0372(3) 0.0013(3) 0.0027(3)
O1 0.202(6) 0.080(3) 0.104(4) 0.069(4) -0.003(5) -0.015(3)
O2 0.225(12) 0.225(12) 0.049(6) 0.112(6) 0.000 0.000
O3 0.267(15) 0.267(15) 0.034(5) 0.134(7) 0.000 0.000

loop_
_atom_type_symbol
_atom_type_description
_atom_type_scat_dispersion_real
_atom_type_scat_dispersion_imag
_atom_type_scat_source
C C 0.0033 0.0016 'International Tables Vol C Tables 4.2.6.8 and 6.1.1.4'
H H 0.0000 0.0000 'International Tables Vol C Tables 4.2.6.8 and 6.1.1.4'
N N 0.0061 0.0033 'International Tables Vol C Tables 4.2.6.8 and 6.1.1.4'
O O 0.0106 0.0060 'International Tables Vol C Tables 4.2.6.8 and 6.1.1.4'
Cl Cl 0.1484 0.1585 'International Tables Vol C Tables 4.2.6.8 and 6.1.1.4'
Co Co 0.3494 0.9721 'International Tables Vol C Tables 4.2.6.8 and 6.1.1.4'

loop_
_geom_angle_atom_site_label_1
_geom_angle_atom_site_label_2
_geom_angle_atom_site_label_3
_geom_angle_site_symmetry_1
_geom_angle_site_symmetry_3
_geom_angle
_geom_angle_publ_flag
N2 Co1 N2 . 3_565 90.72(10) ?
N2 Co1 N2 . 2_665 90.72(10) ?
N2 Co1 N2 3_565 2_665 90.72(10) ?
N2 Co1 N1 . 3_565 92.97(11) ?
N2 Co1 N1 3_565 3_565 85.46(10) ?
N2 Co1 N1 2_665 3_565 174.72(11) ?
N2 Co1 N1 . 2_665 174.72(11) ?
N2 Co1 N1 3_565 2_665 92.97(11) ?
N2 Co1 N1 2_665 2_665 85.46(10) ?
N1 Co1 N1 3_565 2_665 91.09(10) ?
N2 Co1 N1 . . 85.46(10) ?
N2 Co1 N1 3_565 . 174.72(11) ?
N2 Co1 N1 2_665 . 92.97(11) ?
N1 Co1 N1 3_565 . 91.09(10) ?
N1 Co1 N1 2_665 . 91.09(10) ?
C1 N1 Co1 . . 109.26(18) ?
C1 N1 H1NA . . 110(3) ?
Co1 N1 H1NA . . 112(3) ?
C1 N1 H1NB . . 113(2) ?
Co1 N1 H1NB . . 107(2) ?
H1NA N1 H1NB . . 105(3) ?
C2 N2 Co1 . . 108.73(18) ?
C2 N2 H2NA . . 111(2) ?
Co1 N2 H2NA . . 116(2) ?
C2 N2 H2NB . . 102(2) ?
Co1 N2 H2NB . . 105(2) ?
H2NA N2 H2NB . . 112(3) ?
N1 C1 C2 . . 107.4(3) ?
N1 C1 H1A . . 110.2 ?
C2 C1 H1A . . 110.2 ?
N1 C1 H1B . . 110.2 ?
C2 C1 H1B . . 110.2 ?
H1A C1 H1B . . 108.5 ?
N2 C2 C1 . . 106.2(3) ?
N2 C2 H2A . . 110.5 ?
C1 C2 H2A . . 110.5 ?
N2 C2 H2B . . 110.5 ?
C1 C2 H2B . . 110.5 ?
H2A C2 H2B . . 108.7 ?
H1OA O1 H1OB . . 102(2) ?
H2O O2 H2O . 7_556 180.0 ?
H2O O2 H2O . 2 119.9 ?
H2O O2 H2O 7_556 2 60.1 ?
H2O O2 H2O . 8_556 60.1 ?
H2O O2 H2O 7_556 8_556 119.9 ?
H2O O2 H2O 2 8_556 180.0 ?
H2O O2 H2O . 3 119.9 ?
H2O O2 H2O 7_556 3 60.1 ?
H2O O2 H2O 2 3 119.9 ?
H2O O2 H2O 8_556 3 60.1 ?
H2O O2 H2O . 9_556 60.1 ?
H2O O2 H2O 7_556 9_556 119.9 ?
H2O O2 H2O 2 9_556 60.1 ?
H2O O2 H2O 8_556 9_556 119.9 ?
H2O O2 H2O 3 9_556 180.0 ?
H3O O3 H3O . 2 120.0000(10) ?
H3O O3 H3O . 3 120.000(2) ?
H3O O3 H3O 2 3 120.000(4) ?

loop_
_geom_bond_atom_site_label_1
_geom_bond_atom_site_label_2
_geom_bond_site_symmetry_2
_geom_bond_distance
_geom_bond_publ_flag
Co1 N2 . 1.962(2) ?
Co1 N2 3_565 1.962(2) ?
Co1 N2 2_665 1.962(2) ?
Co1 N1 3_565 1.969(2) ?
Co1 N1 2_665 1.969(2) ?
Co1 N1 . 1.969(2) ?
N1 C1 . 1.479(4) ?
N1 H1NA . 0.99(4) ?
N1 H1NB . 0.86(4) ?
N2 C2 . 1.479(4) ?
N2 H2NA . 0.89(4) ?
N2 H2NB . 1.03(4) ?
C1 C2 . 1.508(4) ?
C1 H1A . 0.9900 ?
C1 H1B . 0.9900 ?
C2 H2A . 0.9900 ?
C2 H2B . 0.9900 ?
O1 H1OA . 0.857(10) ?
O1 H1OB . 0.858(10) ?
O2 H2O . 0.8499 ?
O2 H2O 7_556 0.8499 ?
O2 H2O 2 0.8499 ?
O2 H2O 8_556 0.8499 ?
O2 H2O 3 0.8499 ?
O2 H2O 9_556 0.8499 ?
O3 H3O . 0.847(10) ?
O3 H3O 2 0.848(10) ?
O3 H3O 3 0.848(10) ?

loop_
_geom_hbond_atom_site_label_D
_geom_hbond_atom_site_label_H
_geom_hbond_atom_site_label_A
_geom_hbond_site_symmetry_A
_geom_hbond_distance_DH
_geom_hbond_distance_HA
_geom_hbond_distance_DA
_geom_hbond_angle_DHA
_geom_hbond_publ_flag
N1 H1NA Cl1 . 0.99(4) 2.40(5) 3.293(3) 149(3) yes
N1 H1NB Cl1 7_666 0.86(4) 2.74(4) 3.310(2) 125(3) yes
N1 H1NB Cl1 9_556 0.86(4) 2.74(4) 3.420(2) 137(3) yes
N2 H2NA Cl1 5_565 0.89(4) 2.46(4) 3.242(2) 146(3) yes
N2 H2NB Cl1 3_565 1.03(4) 2.29(4) 3.315(3) 175(3) yes
C1 H1A Cl1 9_556 0.99 2.90 3.541(3) 123.3 yes
C2 H2B O1 2 0.99 2.51 3.266(7) 133.0 yes
O1 H1OA Cl1 . 0.857(10) 2.43(6) 3.160(7) 143(10) yes
O1 H1OB O3 . 0.858(10) 2.07(4) 2.865(7) 154(9) yes
O3 H3O O1 . 0.847(10) 2.408(8) 2.865(7) 114.5(3) yes
O3 H3O O1 4 0.847(10) 2.408(8) 2.865(7) 114.5(3) yes

loop_
_geom_torsion_atom_site_label_1
_geom_torsion_atom_site_label_2
_geom_torsion_atom_site_label_3
_geom_torsion_atom_site_label_4
_geom_torsion_site_symmetry_1
_geom_torsion_site_symmetry_2
_geom_torsion_site_symmetry_3
_geom_torsion_site_symmetry_4
_geom_torsion
_geom_torsion_publ_flag
Co1 N1 C1 C2 . . . . 36.8(3) ?
Co1 N2 C2 C1 . . . . 42.6(3) ?
N1 C1 C2 N2 . . . . -51.8(4) ?

_cod_database_fobs_code 2312125
